data_1554281
loop_
_publ_author_name
'Yao, Wei'
'Sun, Mingtai'
'Zhang, Yuannian'
'Yang, Hui'
'Liang, Dong'
'Wu, Haixia'
'Ni, Runyan'
'Wong, Ming Wah'
'Huang, Dejian'

_publ_section_title
;
 Photo-induced C--H bond activation of N,N&#x2032;-dialkylethylenediamine
 upon aza-Michael addition to 1,8-pyrenedione: facile synthesis of
 fluorescent pyrene derivatives
;
_journal_issue 10
_journal_name_full 'Organic Chemistry Frontiers'
_journal_page_first 1679
_journal_paper_doi 10.1039/C8QO00183A
_journal_volume 5
_journal_year 2018
_chemical_formula_moiety 'C9 H6 N O'
_chemical_formula_sum 'C9 H6 N O'
_chemical_formula_weight 144.15
_space_group_crystal_system monoclinic
_space_group_IT_number 15
_space_group_name_Hall '-C 2yc'
_space_group_name_H-M_alt 'C 1 2/c 1'
_atom_sites_solution_hydrogens mixed
_audit_creation_method SHELXL-2014/6
_audit_update_record
;
2016-09-02 deposited with the CCDC.
2018-03-27 downloaded from the CCDC.
;
_cell_angle_alpha 90
_cell_angle_beta 93.9420(10)
_cell_angle_gamma 90
_cell_formula_units_Z 8
_cell_length_a 13.3145(4)
_cell_length_b 13.4792(4)
_cell_length_c 7.0709(2)
_cell_measurement_reflns_used 3289
_cell_measurement_temperature 100(2)
_cell_measurement_theta_max 74.530
_cell_measurement_theta_min 6.568
_cell_volume 1266.00(6)
_computing_cell_refinement 'SHELXTL, Acta Cryst., Sect. A 2008, 64, 112-122.'
_computing_data_collection 'APEX v2014.11.0'
_computing_data_reduction 'Saint, APEX v2014.11.0.'
_computing_molecular_graphics Ortep3
_computing_publication_material 'APEX v2014.11.0.'
_computing_structure_refinement 'SHELXL-2014/6 (Sheldrick, 2014)'
_computing_structure_solution 'SHELXT, Acta Cryst., Sect. A 2015, A71, 3-8.'
_diffrn_ambient_temperature 100(2)
_diffrn_measured_fraction_theta_full 0.999
_diffrn_measured_fraction_theta_max 0.995
_diffrn_measurement_device_type 'Bruker AXS D8 Venture '
_diffrn_measurement_method 'profile data from \q/2\q scans'
_diffrn_radiation_type CuK\a
_diffrn_radiation_wavelength 1.54178
_diffrn_reflns_av_R_equivalents 0.0269
_diffrn_reflns_av_unetI/netI 0.0242
_diffrn_reflns_Laue_measured_fraction_full 0.999
_diffrn_reflns_Laue_measured_fraction_max 0.995
_diffrn_reflns_limit_h_max 13
_diffrn_reflns_limit_h_min -16
_diffrn_reflns_limit_k_max 16
_diffrn_reflns_limit_k_min -16
_diffrn_reflns_limit_l_max 7
_diffrn_reflns_limit_l_min -8
_diffrn_reflns_number 6746
_diffrn_reflns_point_group_measured_fraction_full 0.999
_diffrn_reflns_point_group_measured_fraction_max 0.995
_diffrn_reflns_theta_full 67.679
_diffrn_reflns_theta_max 74.530
_diffrn_reflns_theta_min 6.568
_exptl_absorpt_coefficient_mu 0.815
_exptl_absorpt_correction_T_max 0.922
_exptl_absorpt_correction_T_min 0.825
_exptl_absorpt_correction_type multi-scan
_exptl_absorpt_process_details Sadabs
_exptl_crystal_colour red
_exptl_crystal_density_diffrn 1.513
_exptl_crystal_description 'thin plate'
_exptl_crystal_F_000 600
_exptl_crystal_size_max 0.245
_exptl_crystal_size_mid 0.174
_exptl_crystal_size_min 0.101
_refine_diff_density_max 0.318
_refine_diff_density_min -0.316
_refine_diff_density_rms 0.058
_refine_ls_extinction_method none
_refine_ls_goodness_of_fit_ref 1.092
_refine_ls_hydrogen_treatment mixed
_refine_ls_matrix_type full
_refine_ls_number_parameters 104
_refine_ls_number_reflns 1293
_refine_ls_number_restraints 0
_refine_ls_restrained_S_all 1.092
_refine_ls_R_factor_all 0.0413
_refine_ls_R_factor_gt 0.0383
_refine_ls_shift/su_max 0.000
_refine_ls_shift/su_mean 0.000
_refine_ls_structure_factor_coef Fsqd
_refine_ls_weighting_details 'w=1/[\s^2^(Fo^2^)+(0.0718P)^2^+0.4279P] where P=(Fo^2^+2Fc^2^)/3'
_refine_ls_weighting_scheme calc
_refine_ls_wR_factor_gt 0.1095
_refine_ls_wR_factor_ref 0.1143
_reflns_Friedel_coverage 0.000
_reflns_number_gt 1170
_reflns_number_total 1293
_reflns_threshold_expression 'I > 2\s(I)'
_cod_data_source_file c8qo00183a2.cif
_cod_data_source_block shelx
_cod_original_sg_symbol_H-M 'C 2/c'
_cod_database_code 1554281
_shelx_space_group_comment
;
The symmetry employed for this shelxl refinement is uniquely defined
by the following loop, which should always be used as a source of
symmetry information in preference to the above space-group names.
They are only intended as comments.
;
_shelx_estimated_absorpt_t_min 0.825
_shelx_estimated_absorpt_t_max 0.922
_shelxl_version_number 2014/6

loop_
_space_group_symop_operation_xyz
'x, y, z'
'-x, y, -z+1/2'
'x+1/2, y+1/2, z'
'-x+1/2, y+1/2, -z+1/2'
'-x, -y, -z'
'x, -y, z-1/2'
'-x+1/2, -y+1/2, -z'
'x+1/2, -y+1/2, z-1/2'

loop_
_atom_site_label
_atom_site_type_symbol
_atom_site_fract_x
_atom_site_fract_y
_atom_site_fract_z
_atom_site_U_iso_or_equiv
_atom_site_adp_type
_atom_site_occupancy
_atom_site_site_symmetry_order
_atom_site_calc_flag
_atom_site_refinement_flags_posn
_atom_site_refinement_flags_adp
N1 N 0.40261(6) 0.25271(6) 0.67574(11) 0.0173(2) Uani 1 1 d . .
O1 O 0.23872(5) 0.35378(5) 0.59045(10) 0.0207(2) Uani 1 1 d . .
C1 C 0.45915(6) 0.16060(7) 0.67003(12) 0.0177(3) Uani 1 1 d . .
H1A H 0.4897 0.1545 0.5468 0.021 Uiso 1 1 calc R U
H1B H 0.4136 0.1034 0.6838 0.021 Uiso 1 1 calc R U
C2 C 0.44689(7) 0.34036(7) 0.71346(13) 0.0145(3) Uani 1 1 d . .
C3 C 0.39557(7) 0.43091(7) 0.68617(12) 0.0148(3) Uani 1 1 d . .
C4 C 0.28903(7) 0.43160(7) 0.62080(13) 0.0166(3) Uani 1 1 d . .
C5 C 0.24171(7) 0.52804(8) 0.59275(13) 0.0191(3) Uani 1 1 d . .
H5 H 0.1729 0.5310 0.5479 0.023 Uiso 1 1 calc R U
C6 C 0.29218(7) 0.61339(7) 0.62826(13) 0.0188(3) Uani 1 1 d . .
H6 H 0.2576 0.6747 0.6109 0.023 Uiso 1 1 calc R U
C7 C 0.39742(7) 0.61407(7) 0.69188(13) 0.0167(3) Uani 1 1 d . .
C8 C 0.44771(7) 0.52240(7) 0.71981(13) 0.0145(3) Uani 1 1 d . .
C9 C 0.44903(7) 0.70391(7) 0.72250(13) 0.0193(3) Uani 1 1 d . .
H9 H 0.4140 0.7650 0.7055 0.023 Uiso 1 1 calc R U
H1 H 0.3385(12) 0.2578(11) 0.617(2) 0.049(4) Uiso 1 1 d . U

loop_
_atom_site_aniso_label
_atom_site_aniso_U_11
_atom_site_aniso_U_22
_atom_site_aniso_U_33
_atom_site_aniso_U_23
_atom_site_aniso_U_13
_atom_site_aniso_U_12
N1 0.0130(4) 0.0216(5) 0.0163(4) 0.0001(3) -0.0059(3) -0.0004(3)
O1 0.0141(4) 0.0268(4) 0.0200(4) -0.0023(3) -0.0066(3) -0.0016(2)
C1 0.0165(5) 0.0206(5) 0.0150(5) -0.0001(3) -0.0055(4) -0.0005(3)
C2 0.0130(5) 0.0228(5) 0.0074(4) 0.0005(3) -0.0026(3) -0.0010(3)
C3 0.0126(5) 0.0239(6) 0.0074(5) -0.0001(3) -0.0028(4) 0.0006(3)
C4 0.0143(5) 0.0263(5) 0.0086(4) -0.0007(3) -0.0027(3) 0.0013(3)
C5 0.0140(5) 0.0296(6) 0.0129(5) -0.0006(3) -0.0045(4) 0.0039(3)
C6 0.0190(5) 0.0259(5) 0.0111(5) 0.0019(3) -0.0021(3) 0.0070(4)
C7 0.0181(5) 0.0241(6) 0.0075(5) 0.0004(3) -0.0015(3) 0.0014(3)
C8 0.0150(5) 0.0227(6) 0.0056(4) 0.0004(3) -0.0017(3) 0.0008(3)
C9 0.0239(5) 0.0215(5) 0.0122(5) 0.0010(3) -0.0003(4) 0.0030(4)

loop_
_atom_type_symbol
_atom_type_description
_atom_type_scat_dispersion_real
_atom_type_scat_dispersion_imag
_atom_type_scat_source
C C 0.0181 0.0091 'International Tables Vol C Tables 4.2.6.8 and 6.1.1.4'
H H 0.0000 0.0000 'International Tables Vol C Tables 4.2.6.8 and 6.1.1.4'
N N 0.0311 0.0180 'International Tables Vol C Tables 4.2.6.8 and 6.1.1.4'
O O 0.0492 0.0322 'International Tables Vol C Tables 4.2.6.8 and 6.1.1.4'

loop_
_geom_angle_atom_site_label_1
_geom_angle_atom_site_label_2
_geom_angle_atom_site_label_3
_geom_angle
_geom_angle_site_symmetry_1
_geom_angle_site_symmetry_3
C2 N1 C1 122.49(8) . .
C2 N1 H1 113.8(9) . .
C1 N1 H1 120.9(9) . .
N1 C1 C1 109.03(6) . 2_656
N1 C1 H1A 109.9 . .
C1 C1 H1A 109.9 2_656 .
N1 C1 H1B 109.9 . .
C1 C1 H1B 109.9 2_656 .
H1A C1 H1B 108.3 . .
N1 C2 C3 122.38(9) . .
N1 C2 C2 117.99(5) . 2_656
C3 C2 C2 119.63(6) . 2_656
C2 C3 C8 120.08(10) . .
C2 C3 C4 120.07(8) . .
C8 C3 C4 119.84(8) . .
O1 C4 C5 120.22(9) . .
O1 C4 C3 122.94(8) . .
C5 C4 C3 116.84(8) . .
C6 C5 C4 122.19(9) . .
C6 C5 H5 118.9 . .
C4 C5 H5 118.9 . .
C5 C6 C7 121.68(9) . .
C5 C6 H6 119.2 . .
C7 C6 H6 119.2 . .
C9 C7 C8 120.76(10) . .
C9 C7 C6 120.61(9) . .
C8 C7 C6 118.63(9) . .
C7 C8 C3 120.80(10) . .
C7 C8 C8 119.00(6) . 2_656
C3 C8 C8 120.19(6) . 2_656
C9 C9 C7 120.23(6) 2_656 .
C9 C9 H9 119.9 2_656 .
C7 C9 H9 119.9 . .

loop_
_geom_bond_atom_site_label_1
_geom_bond_atom_site_label_2
_geom_bond_distance
_geom_bond_site_symmetry_2
N1 C2 1.3391(12) .
N1 C1 1.4541(11) .
N1 H1 0.926(15) .
O1 C4 1.2552(12) .
C1 C1 1.5143(16) 2_656
C1 H1A 0.9900 .
C1 H1B 0.9900 .
C2 C3 1.4056(12) .
C2 C2 1.4719(17) 2_656
C3 C8 1.4272(13) .
C3 C4 1.4614(14) .
C4 C5 1.4523(13) .
C5 C6 1.3472(14) .
C5 H5 0.9500 .
C6 C7 1.4420(14) .
C6 H6 0.9500 .
C7 C9 1.4018(13) .
C7 C8 1.4127(13) .
C8 C8 1.4281(18) 2_656
C9 C9 1.3859(19) 2_656
C9 H9 0.9500 .

loop_
_geom_torsion_atom_site_label_1
_geom_torsion_atom_site_label_2
_geom_torsion_atom_site_label_3
_geom_torsion_atom_site_label_4
_geom_torsion
_geom_torsion_site_symmetry_1
_geom_torsion_site_symmetry_4
C2 N1 C1 C1 40.35(13) . 2_656
C1 N1 C2 C3 168.39(8) . .
C1 N1 C2 C2 -11.80(15) . 2_656
N1 C2 C3 C8 -176.93(8) . .
C2 C2 C3 C8 3.26(17) 2_656 .
N1 C2 C3 C4 2.23(16) . .
C2 C2 C3 C4 -177.58(9) 2_656 .
C2 C3 C4 O1 1.55(16) . .
C8 C3 C4 O1 -179.29(8) . .
C2 C3 C4 C5 -178.94(7) . .
C8 C3 C4 C5 0.22(15) . .
O1 C4 C5 C6 178.27(8) . .
C3 C4 C5 C6 -1.25(15) . .
C4 C5 C6 C7 1.63(16) . .
C5 C6 C7 C9 178.10(8) . .
C5 C6 C7 C8 -0.93(16) . .
C9 C7 C8 C3 -179.13(8) . .
C6 C7 C8 C3 -0.11(15) . .
C9 C7 C8 C8 0.09(17) . 2_656
C6 C7 C8 C8 179.11(9) . 2_656
C2 C3 C8 C7 179.58(8) . .
C4 C3 C8 C7 0.42(16) . .
C2 C3 C8 C8 0.37(17) . 2_656
C4 C3 C8 C8 -178.79(9) . 2_656
C8 C7 C9 C9 1.18(18) . 2_656
C6 C7 C9 C9 -177.82(10) . 2_656
